data_7220346
loop_
_publ_author_name
'Wang, Hongfeng'
'Grosjean, Arnaud'
'Sinito, Chiara'
'Kaiba, Abdellah'
'Bald\'e, Ch\'erif'
'Desplanches, C\'edric'
'L\'etard, Jean-Fran\,cois'
'Guionneau, Philippe'

_publ_section_title
;
 Towards synergy between spin-crossover and metal--ligand bond break in
 molecular crystals: structural investigations of eight seven-coordinated
 Fe(ii) macrocyclic complexes
;
_journal_issue 22
_journal_name_full CrystEngComm
_journal_page_first 4075
_journal_paper_doi 10.1039/C5CE00557D
_journal_volume 17
_journal_year 2015
_chemical_formula_sum 'C18 H25 Fe N7 Se2'
_chemical_formula_weight 553.22
_space_group_crystal_system monoclinic
_space_group_IT_number 14
_space_group_name_Hall '-P 2yn'
_space_group_name_H-M_alt 'P 1 21/n 1'
_symmetry_space_group_name_Hall '-P 2yn'
_symmetry_space_group_name_H-M 'P 1 21/n 1'
_atom_sites_solution_hydrogens mixed
_audit_creation_method SHELXL-2014/6
_audit_update_record
;
2015-03-18 deposited with the CCDC.
2015-04-17 downloaded from the CCDC.
;
_cell_angle_alpha 90
_cell_angle_beta 93.458(2)
_cell_angle_gamma 90
_cell_formula_units_Z 4
_cell_length_a 7.7266(3)
_cell_length_b 11.5898(5)
_cell_length_c 24.3459(9)
_cell_measurement_temperature 293(2)
_cell_volume 2176.20(15)
_computing_structure_refinement 'SHELXL-2014/6 (Sheldrick, 2014)'
_diffrn_ambient_temperature 293(2)
_diffrn_measured_fraction_theta_full 1.000
_diffrn_measured_fraction_theta_max 0.996
_diffrn_radiation_type MoK\a
_diffrn_radiation_wavelength 0.71073
_diffrn_reflns_av_R_equivalents 0.0694
_diffrn_reflns_av_unetI/netI 0.0869
_diffrn_reflns_laue_measured_fraction_full 1.000
_diffrn_reflns_laue_measured_fraction_max 0.996
_diffrn_reflns_limit_h_max 9
_diffrn_reflns_limit_h_min -9
_diffrn_reflns_limit_k_max 13
_diffrn_reflns_limit_k_min -13
_diffrn_reflns_limit_l_max 29
_diffrn_reflns_limit_l_min -29
_diffrn_reflns_number 7689
_diffrn_reflns_point_group_measured_fraction_full 1.000
_diffrn_reflns_point_group_measured_fraction_max 0.996
_diffrn_reflns_theta_full 25.242
_diffrn_reflns_theta_max 25.404
_diffrn_reflns_theta_min 1.676
_exptl_absorpt_coefficient_mu 4.057
_exptl_absorpt_correction_T_max 0.8229
_exptl_absorpt_correction_T_min 0.6206
_exptl_absorpt_correction_type empirical
_exptl_absorpt_process_details scalepack
_exptl_crystal_density_diffrn 1.689
_exptl_crystal_description prism
_exptl_crystal_F_000 1104
_exptl_crystal_size_max 0.130
_exptl_crystal_size_mid 0.130
_exptl_crystal_size_min 0.050
_refine_diff_density_max 0.409
_refine_diff_density_min -0.383
_refine_diff_density_rms 0.083
_refine_ls_extinction_method none
_refine_ls_goodness_of_fit_ref 0.959
_refine_ls_hydrogen_treatment mixed
_refine_ls_matrix_type full
_refine_ls_number_parameters 259
_refine_ls_number_reflns 4001
_refine_ls_number_restraints 4
_refine_ls_restrained_S_all 0.959
_refine_ls_R_factor_all 0.1165
_refine_ls_R_factor_gt 0.0460
_refine_ls_shift/su_max 0.002
_refine_ls_shift/su_mean 0.000
_refine_ls_structure_factor_coef Fsqd
_refine_ls_weighting_details 'w=1/[\s^2^(Fo^2^)+(0.0506P)^2^] where P=(Fo^2^+2Fc^2^)/3'
_refine_ls_weighting_scheme calc
_refine_ls_wR_factor_gt 0.0955
_refine_ls_wR_factor_ref 0.1191
_reflns_Friedel_coverage 0.000
_reflns_number_gt 2139
_reflns_number_total 4001
_reflns_threshold_expression 'I > 2\s(I)'
_cod_data_source_file c5ce00557d2.cif
_cod_data_source_block shelx
_cod_depositor_comments 'Adding full bibliography for 7220335--7220350.cif.'
_cod_database_code 7220346
_shelx_space_group_comment
;
The symmetry employed for this shelxl refinement is uniquely defined
by the following loop, which should always be used as a source of
symmetry information in preference to the above space-group names.
They are only intended as comments.
;
_shelx_estimated_absorpt_t_min 0.621
_shelx_estimated_absorpt_t_max 0.823
_shelxl_version_number 2014/6

loop_
_space_group_symop_operation_xyz
'x, y, z'
'-x+1/2, y+1/2, -z+1/2'
'-x, -y, -z'
'x-1/2, -y-1/2, z-1/2'

loop_
_atom_site_label
_atom_site_type_symbol
_atom_site_fract_x
_atom_site_fract_y
_atom_site_fract_z
_atom_site_U_iso_or_equiv
_atom_site_adp_type
_atom_site_occupancy
_atom_site_site_symmetry_order
_atom_site_calc_flag
_atom_site_refinement_flags_posn
_atom_site_refinement_flags_adp
_atom_site_refinement_flags_occupancy
_atom_site_disorder_assembly
_atom_site_disorder_group
Se1 Se 0.09044(9) 0.32501(6) 1.04829(2) 0.0687(2) Uani 1 1 d . . . . .
Se2 Se 0.60398(9) 0.10621(6) 0.69016(2) 0.0668(2) Uani 1 1 d . . . . .
Fe1 Fe 0.34567(11) 0.22264(7) 0.86966(3) 0.0518(3) Uani 1 1 d . . . . .
C11 C 0.1604(8) 0.2969(5) 0.9807(3) 0.0538(15) Uani 1 1 d . . . . .
N2 N 0.5843(6) 0.1770(5) 0.92797(19) 0.0640(14) Uani 1 1 d . . . . .
N1 N 0.3501(6) 0.0349(4) 0.88868(16) 0.0475(11) Uani 1 1 d . . . . .
N3 N 0.0952(6) 0.1362(5) 0.83640(19) 0.0610(14) Uani 1 1 d . . . . .
N5 N 0.2067(7) 0.2773(5) 0.9383(2) 0.0689(15) Uani 1 1 d . . . . .
N4 N 0.4839(6) 0.1743(4) 0.79790(19) 0.0583(13) Uani 1 1 d . . . . .
C10 C 0.5312(7) 0.1463(5) 0.7560(2) 0.0504(15) Uani 1 1 d . . . . .
N6 N 0.550(2) 0.3745(12) 0.8862(7) 0.067(4) Uiso 0.5 1 d D . P A 1
C6 C 0.6213(8) 0.0723(7) 0.9367(2) 0.0624(17) Uani 1 1 d . . . . .
C5 C 0.2198(8) -0.0326(5) 0.8689(2) 0.0539(15) Uani 1 1 d . . . . .
C1 C 0.4920(8) -0.0107(5) 0.9144(2) 0.0521(15) Uani 1 1 d . . . . .
N8 N 0.2375(15) 0.3806(10) 0.8199(4) 0.048(3) Uiso 0.5 1 d D . P A 1
C12 C 0.681(3) 0.2869(19) 0.9523(10) 0.097(8) Uiso 0.5 1 d . . P A 1
H12A H 0.6645 0.2873 0.9915 0.116 Uiso 0.5 1 calc R U P A 1
H12B H 0.8038 0.2743 0.9484 0.116 Uiso 0.5 1 calc R U P A 1
C8 C 0.0707(8) 0.0300(6) 0.8421(2) 0.0574(16) Uani 1 1 d . . . . .
C14 C -0.019(2) 0.2778(15) 0.7706(6) 0.073(5) Uiso 0.5 1 d . . P A 1
H14A H -0.1111 0.3338 0.7638 0.088 Uiso 0.5 1 calc R U P A 1
H14B H -0.0332 0.2196 0.7421 0.088 Uiso 0.5 1 calc R U P A 1
C2 C 0.5079(10) -0.1291(7) 0.9202(3) 0.080(2) Uani 1 1 d . . . . .
H2 H 0.6070 -0.1608 0.9378 0.096 Uiso 1 1 calc R U . . .
C4 C 0.2295(10) -0.1523(6) 0.8746(3) 0.076(2) Uani 1 1 d . . . . .
H4 H 0.1378 -0.1985 0.8614 0.091 Uiso 1 1 calc R U . . .
C9 C -0.0932(8) -0.0356(7) 0.8261(3) 0.087(2) Uani 1 1 d . . . . .
H9A H -0.1779 -0.0208 0.8525 0.130 Uiso 1 1 calc R U . . .
H9B H -0.0684 -0.1167 0.8252 0.130 Uiso 1 1 calc R U . . .
H9C H -0.1376 -0.0109 0.7903 0.130 Uiso 1 1 calc R U . . .
C3 C 0.3740(11) -0.2008(6) 0.8996(3) 0.086(2) Uani 1 1 d . . . . .
H3 H 0.3835 -0.2805 0.9029 0.103 Uiso 1 1 calc R U . . .
C13 C -0.045(2) 0.2237(15) 0.8214(7) 0.070(5) Uiso 0.5 1 d . . P A 1
H13A H -0.1573 0.1853 0.8193 0.083 Uiso 0.5 1 calc R U P A 1
H13B H -0.0469 0.2817 0.8501 0.083 Uiso 0.5 1 calc R U P A 1
C7 C 0.7844(8) 0.0293(7) 0.9684(3) 0.088(2) Uani 1 1 d . . . . .
H7A H 0.7794 0.0489 1.0066 0.132 Uiso 1 1 calc R U . . .
H7B H 0.8843 0.0648 0.9540 0.132 Uiso 1 1 calc R U . . .
H7C H 0.7924 -0.0529 0.9647 0.132 Uiso 1 1 calc R U . . .
C18 C 0.4529(17) 0.4885(12) 0.8702(6) 0.060(3) Uiso 0.5 1 d . . P A 1
H18A H 0.5331 0.5528 0.8694 0.072 Uiso 0.5 1 calc R U P A 1
H18B H 0.3658 0.5058 0.8961 0.072 Uiso 0.5 1 calc R U P A 1
C16 C 0.598(3) 0.3775(16) 0.9562(7) 0.092(6) Uiso 0.5 1 d . . P A 2
H16A H 0.4963 0.3547 0.9749 0.110 Uiso 0.5 1 calc R U P A 2
H16B H 0.6672 0.4245 0.9823 0.110 Uiso 0.5 1 calc R U P A 2
C17 C 0.534(3) 0.459(2) 0.9119(9) 0.140(8) Uiso 0.5 1 d . . P A 2
H17A H 0.4364 0.5021 0.9242 0.168 Uiso 0.5 1 calc R U P A 2
H17B H 0.6252 0.5127 0.9040 0.168 Uiso 0.5 1 calc R U P A 2
C15 C 0.1596(17) 0.3415(11) 0.7632(5) 0.057(3) Uiso 0.5 1 d . . P A 1
H15A H 0.2393 0.2897 0.7462 0.069 Uiso 0.5 1 calc R U P A 1
H15B H 0.1409 0.4080 0.7393 0.069 Uiso 0.5 1 calc R U P A 1
N7 N 0.4850(19) 0.3993(13) 0.8658(6) 0.080(4) Uiso 0.5 1 d D . P A 2
N9 N 0.1730(18) 0.3471(11) 0.8097(5) 0.064(3) Uiso 0.5 1 d D . P A 2
C20 C -0.038(2) 0.1981(16) 0.8026(8) 0.083(6) Uiso 0.5 1 d . . P A 2
H20A H -0.1152 0.2385 0.8261 0.099 Uiso 0.5 1 calc R U P A 2
H20B H -0.1070 0.1438 0.7802 0.099 Uiso 0.5 1 calc R U P A 2
C21 C 0.715(2) 0.2535(14) 0.9493(7) 0.060(5) Uiso 0.5 1 d . . P A 2
H21A H 0.8056 0.2636 0.9238 0.071 Uiso 0.5 1 calc R U P A 2
H21B H 0.7659 0.2270 0.9844 0.071 Uiso 0.5 1 calc R U P A 2
C22 C 0.051(2) 0.2870(13) 0.7646(6) 0.062(4) Uiso 0.5 1 d . . P A 2
H22A H 0.1162 0.2490 0.7369 0.075 Uiso 0.5 1 calc R U P A 2
H22B H -0.0312 0.3405 0.7470 0.075 Uiso 0.5 1 calc R U P A 2
C23 C 0.651(3) 0.3781(17) 0.9368(8) 0.093(6) Uiso 0.5 1 d . . P A 1
H23A H 0.7587 0.4188 0.9317 0.111 Uiso 0.5 1 calc R U P A 1
H23B H 0.5885 0.4198 0.9638 0.111 Uiso 0.5 1 calc R U P A 1
C25 C 0.278(3) 0.4197(16) 0.7836(8) 0.106(5) Uiso 0.5 1 d . . P A 2
H25A H 0.2099 0.4735 0.7607 0.128 Uiso 0.5 1 calc R U P A 2
H25B H 0.3534 0.3768 0.7606 0.128 Uiso 0.5 1 calc R U P A 2
C26 C 0.3665(19) 0.4644(14) 0.8115(6) 0.058(4) Uiso 0.5 1 d . . P A 1
H26A H 0.3152 0.5342 0.7957 0.069 Uiso 0.5 1 calc R U P A 1
H26B H 0.4511 0.4352 0.7871 0.069 Uiso 0.5 1 calc R U P A 1
C24 C 0.3897(19) 0.4873(13) 0.8313(7) 0.062(5) Uiso 0.5 1 d . . P A 2
H24A H 0.4708 0.5396 0.8152 0.074 Uiso 0.5 1 calc R U P A 2
H24B H 0.3138 0.5320 0.8534 0.074 Uiso 0.5 1 calc R U P A 2
H601 H 0.611(10) 0.359(7) 0.856(2) 0.03(2) Uiso 0.5 1 d D . P B 1
H901 H 0.122(14) 0.397(9) 0.832(5) 0.070 Uiso 0.5 1 d D U P C 2
H801 H 0.173(12) 0.429(9) 0.839(5) 0.070 Uiso 0.5 1 d D U P D 1
H701 H 0.586(14) 0.411(16) 0.886(7) 0.080 Uiso 0.5 1 d D U P E 2

loop_
_atom_site_aniso_label
_atom_site_aniso_U_11
_atom_site_aniso_U_22
_atom_site_aniso_U_33
_atom_site_aniso_U_23
_atom_site_aniso_U_13
_atom_site_aniso_U_12
Se1 0.0695(5) 0.0888(5) 0.0485(4) -0.0097(3) 0.0092(3) -0.0075(4)
Se2 0.0707(5) 0.0826(5) 0.0478(4) -0.0042(3) 0.0086(3) 0.0063(4)
Fe1 0.0558(6) 0.0549(5) 0.0452(5) -0.0007(4) 0.0079(4) -0.0009(4)
C11 0.046(4) 0.057(4) 0.058(4) -0.004(3) 0.000(3) -0.005(3)
N2 0.052(3) 0.084(4) 0.055(3) -0.006(3) -0.008(2) -0.018(3)
N1 0.044(3) 0.058(3) 0.040(2) 0.004(2) 0.001(2) 0.003(3)
N3 0.050(3) 0.079(4) 0.054(3) 0.009(3) 0.000(2) 0.003(3)
N5 0.072(4) 0.076(4) 0.060(3) -0.009(3) 0.016(3) 0.002(3)
N4 0.051(3) 0.071(4) 0.053(3) -0.001(3) 0.005(2) 0.004(3)
C10 0.048(4) 0.058(4) 0.045(3) 0.006(3) -0.001(3) 0.010(3)
C6 0.052(4) 0.090(5) 0.045(3) 0.001(4) 0.001(3) 0.001(4)
C5 0.061(4) 0.060(4) 0.041(3) -0.006(3) 0.008(3) -0.010(3)
C1 0.053(4) 0.061(4) 0.043(3) -0.001(3) 0.004(3) 0.003(3)
C8 0.046(4) 0.083(5) 0.043(3) -0.002(3) -0.001(3) -0.006(4)
C2 0.095(6) 0.075(6) 0.068(5) 0.005(4) -0.003(4) 0.018(5)
C4 0.104(6) 0.061(5) 0.064(4) -0.007(4) 0.011(4) -0.017(4)
C9 0.063(5) 0.123(7) 0.074(5) -0.019(4) 0.001(4) -0.022(4)
C3 0.117(7) 0.056(5) 0.084(5) 0.010(4) 0.001(5) 0.004(5)
C7 0.061(5) 0.123(6) 0.078(5) 0.003(4) -0.014(4) 0.021(4)

loop_
_atom_type_symbol
_atom_type_description
_atom_type_scat_dispersion_real
_atom_type_scat_dispersion_imag
_atom_type_scat_source
C C 0.0033 0.0016 'International Tables Vol C Tables 4.2.6.8 and 6.1.1.4'
H H 0.0000 0.0000 'International Tables Vol C Tables 4.2.6.8 and 6.1.1.4'
N N 0.0061 0.0033 'International Tables Vol C Tables 4.2.6.8 and 6.1.1.4'
Fe Fe 0.3463 0.8444 'International Tables Vol C Tables 4.2.6.8 and 6.1.1.4'
Se Se -0.0929 2.2259 'International Tables Vol C Tables 4.2.6.8 and 6.1.1.4'

loop_
_geom_angle_atom_site_label_1
_geom_angle_atom_site_label_2
_geom_angle_atom_site_label_3
_geom_angle
N5 Fe1 N4 177.4(2)
N5 Fe1 N1 97.44(18)
N4 Fe1 N1 85.01(17)
N5 Fe1 N3 87.26(19)
N4 Fe1 N3 92.80(18)
N1 Fe1 N3 69.32(18)
N5 Fe1 N7 91.5(4)
N4 Fe1 N7 86.8(4)
N1 Fe1 N7 150.6(4)
N3 Fe1 N7 139.4(4)
N5 Fe1 N2 90.43(19)
N4 Fe1 N2 91.26(18)
N1 Fe1 N2 69.37(19)
N3 Fe1 N2 137.9(2)
N7 Fe1 N2 82.7(4)
N5 Fe1 N8 89.5(3)
N4 Fe1 N8 87.9(3)
N1 Fe1 N8 151.7(3)
N3 Fe1 N8 83.7(3)
N2 Fe1 N8 138.3(3)
N5 Fe1 N6 90.5(4)
N4 Fe1 N6 88.5(4)
N1 Fe1 N6 133.2(4)
N3 Fe1 N6 157.4(4)
N2 Fe1 N6 64.5(4)
N8 Fe1 N6 73.8(5)
N5 Fe1 N9 90.6(3)
N4 Fe1 N9 87.1(3)
N1 Fe1 N9 135.7(4)
N3 Fe1 N9 67.7(4)
N7 Fe1 N9 71.8(5)
N2 Fe1 N9 154.4(4)
N5 C11 Se1 178.6(6)
C6 N2 C21 113.0(9)
C6 N2 C12 128.1(10)
C6 N2 Fe1 119.1(4)
C21 N2 Fe1 127.1(8)
C12 N2 Fe1 112.8(9)
C1 N1 C5 120.9(5)
C1 N1 Fe1 119.1(4)
C5 N1 Fe1 119.6(4)
C8 N3 C20 115.9(9)
C8 N3 C13 124.9(8)
C8 N3 Fe1 121.4(4)
C20 N3 Fe1 122.4(8)
C13 N3 Fe1 111.8(8)
C11 N5 Fe1 166.2(5)
C10 N4 Fe1 169.1(5)
N4 C10 Se2 178.6(5)
C23 N6 C18 115.1(13)
C23 N6 Fe1 119.5(11)
C18 N6 Fe1 106.1(10)
N2 C6 C1 115.3(6)
N2 C6 C7 124.9(6)
C1 C6 C7 119.8(7)
N1 C5 C4 120.7(6)
N1 C5 C8 114.8(5)
C4 C5 C8 124.5(6)
N1 C1 C2 120.3(6)
N1 C1 C6 115.7(6)
C2 C1 C6 123.9(6)
C26 N8 C15 108.2(11)
C26 N8 Fe1 112.5(8)
C15 N8 Fe1 110.2(8)
C23 C12 N2 123(2)
N3 C8 C5 114.3(6)
N3 C8 C9 126.5(6)
C5 C8 C9 119.1(6)
C13 C14 C15 118.7(13)
C1 C2 C3 119.6(7)
C3 C4 C5 119.5(7)
C4 C3 C2 119.1(7)
C14 C13 N3 111.6(12)
N6 C18 C26 104.4(11)
C17 C16 C21 127.7(17)
N7 C17 C16 110.2(19)
N8 C15 C14 109.3(11)
C17 N7 C24 103.0(16)
C17 N7 Fe1 121.6(13)
C24 N7 Fe1 114.4(10)
C25 N9 C22 107.3(13)
C25 N9 Fe1 109.4(11)
C22 N9 Fe1 116.6(8)
N3 C20 C22 109.3(13)
N2 C21 C16 101.2(12)
N9 C22 C20 98.3(11)
C12 C23 N6 110(2)
N9 C25 C24 106.0(14)
N8 C26 C18 104.8(11)
N7 C24 C25 107.4(12)

loop_
_geom_bond_atom_site_label_1
_geom_bond_atom_site_label_2
_geom_bond_distance
Se1 C11 1.793(6)
Se2 C10 1.793(6)
Fe1 N5 2.135(5)
Fe1 N4 2.175(5)
Fe1 N1 2.224(5)
Fe1 N3 2.284(5)
Fe1 N7 2.318(15)
Fe1 N2 2.319(5)
Fe1 N8 2.322(10)
Fe1 N6 2.385(12)
Fe1 N9 2.399(12)
C11 N5 1.137(7)
N2 C6 1.261(8)
N2 C21 1.418(17)
N2 C12 1.57(2)
N1 C1 1.338(7)
N1 C5 1.342(7)
N3 C8 1.254(7)
N3 C20 1.469(18)
N3 C13 1.515(16)
N4 C10 1.150(6)
N6 C23 1.42(2)
N6 C18 1.56(2)
C6 C1 1.467(8)
C6 C7 1.522(8)
C5 C4 1.395(8)
C5 C8 1.479(8)
C1 C2 1.385(9)
N8 C26 1.416(18)
N8 C15 1.541(17)
C12 C23 1.14(2)
C8 C9 1.508(8)
C14 C13 1.41(2)
C14 C15 1.59(2)
C2 C3 1.396(10)
C4 C3 1.361(10)
C18 C26 1.566(19)
C16 C17 1.49(3)
C16 C21 1.71(2)
C17 N7 1.35(2)
N7 C24 1.49(2)
N9 C25 1.35(2)
N9 C22 1.57(2)
C20 C22 1.57(2)
C25 C24 1.61(2)
